data_7125215
loop_
_publ_author_name
'Wang, Jian-Rong'
'Bao, Junjie'
'Fan, Xiaowu'
'Dai, Wenjuan'
'Mei, Xuefeng'

_publ_section_title
;
 pH-Switchable vitamin B<sub>9</sub> gels for stoichiometry-controlled
 spherical co-crystallization.
;
_journal_issue 92
_journal_name_full 'Chemical communications (Cambridge, England)'
_journal_page_first 13452
_journal_page_last 13455
_journal_paper_doi 10.1039/c6cc07701c
_journal_volume 52
_journal_year 2016
_chemical_absolute_configuration rm
_chemical_formula_sum 'C24 H28 N4 O14'
_chemical_formula_weight 596.49
_chemical_name_common VCNA
_space_group_IT_number 1
_space_group_name_Hall 'P 1'
_space_group_name_H-M_alt 'P 1'
_symmetry_cell_setting triclinic
_symmetry_space_group_name_H-M 'P 1'
_atom_sites_solution_hydrogens geom
_atom_sites_solution_primary direct
_atom_sites_solution_secondary difmap
_audit_creation_method SHELXL-97
_audit_update_record
;
2016-09-21 deposited with the CCDC.
2016-10-12 downloaded from the CCDC.
;
_cell_angle_alpha 93.324(3)
_cell_angle_beta 93.952(3)
_cell_angle_gamma 97.338(3)
_cell_formula_units_Z 1
_cell_length_a 5.0886(2)
_cell_length_b 7.2518(3)
_cell_length_c 17.1681(7)
_cell_measurement_reflns_used 3674
_cell_measurement_temperature 100(2)
_cell_measurement_theta_max 25.96
_cell_measurement_theta_min 2.38
_cell_volume 625.42(4)
_computing_cell_refinement 'Bruker SAINT'
_computing_data_collection 'Bruker APEX2'
_computing_data_reduction 'Bruker SAINT'
_computing_molecular_graphics 'Bruker SHELXTL'
_computing_publication_material 'Bruker SHELXTL'
_computing_structure_refinement 'SHELXL-97 (Sheldrick, 2008)'
_computing_structure_solution 'SHELXS-97 (Sheldrick, 2008)'
_diffrn_ambient_temperature 100(2)
_diffrn_measured_fraction_theta_full 0.992
_diffrn_measured_fraction_theta_max 0.992
_diffrn_measurement_device_type 'Bruker APEX-II CCD'
_diffrn_measurement_method 'phi and omega scans'
_diffrn_radiation_monochromator graphite
_diffrn_radiation_source 'fine-focus sealed tube'
_diffrn_radiation_type MoK\a
_diffrn_radiation_wavelength 0.71073
_diffrn_reflns_av_R_equivalents 0.0401
_diffrn_reflns_av_sigmaI/netI 0.0598
_diffrn_reflns_limit_h_max 6
_diffrn_reflns_limit_h_min -5
_diffrn_reflns_limit_k_max 8
_diffrn_reflns_limit_k_min -8
_diffrn_reflns_limit_l_max 20
_diffrn_reflns_limit_l_min -20
_diffrn_reflns_number 8089
_diffrn_reflns_theta_full 25.00
_diffrn_reflns_theta_max 25.00
_diffrn_reflns_theta_min 2.38
_exptl_absorpt_coefficient_mu 0.132
_exptl_absorpt_correction_T_max 0.9893
_exptl_absorpt_correction_T_min 0.9684
_exptl_absorpt_correction_type multi-scan
_exptl_absorpt_process_details sadabs
_exptl_crystal_colour colorless
_exptl_crystal_density_diffrn 1.578
_exptl_crystal_density_method 'not measured'
_exptl_crystal_description block
_exptl_crystal_F_000 310
_exptl_crystal_size_max 0.15
_exptl_crystal_size_mid 0.12
_exptl_crystal_size_min 0.12
_refine_diff_density_max 0.799
_refine_diff_density_min -0.675
_refine_diff_density_rms 0.109
_refine_ls_abs_structure_details 'Flack H D (1983), Acta Cryst. A39, 876-881'
_refine_ls_abs_structure_Flack 1(3)
_refine_ls_extinction_expression Fc^*^=kFc[1+0.001xFc^2^\l^3^/sin(2\q)]^-1/4^
_refine_ls_extinction_method none
_refine_ls_goodness_of_fit_ref 1.039
_refine_ls_hydrogen_treatment mixed
_refine_ls_matrix_type full
_refine_ls_number_parameters 343
_refine_ls_number_reflns 4194
_refine_ls_number_restraints 256
_refine_ls_restrained_S_all 1.501
_refine_ls_R_factor_all 0.0812
_refine_ls_R_factor_gt 0.0727
_refine_ls_shift/su_max 0.059
_refine_ls_shift/su_mean 0.003
_refine_ls_structure_factor_coef Fsqd
_refine_ls_weighting_details 'calc w=1/[\s^2^(Fo^2^)+(0.1209P)^2^+1.4273P] where P=(Fo^2^+2Fc^2^)/3'
_refine_ls_weighting_scheme calc
_refine_ls_wR_factor_gt 0.1927
_refine_ls_wR_factor_ref 0.2003
_reflns_number_gt 3709
_reflns_number_total 4194
_reflns_threshold_expression >2sigma(I)
_cod_data_source_file c6cc07701c2.cif
_cod_data_source_block VCNA
_cod_original_sg_symbol_H-M P1
_cod_database_code 7125215

loop_
_symmetry_equiv_pos_as_xyz
'x, y, z'

loop_
_atom_site_label
_atom_site_type_symbol
_atom_site_fract_x
_atom_site_fract_y
_atom_site_fract_z
_atom_site_U_iso_or_equiv
_atom_site_adp_type
_atom_site_occupancy
_atom_site_symmetry_multiplicity
_atom_site_calc_flag
_atom_site_refinement_flags
O7 O -0.0393(4) 0.3014(3) -0.12871(12) 0.0179(4) Uani 1 1 d U
O14 O 1.3541(4) 0.8056(3) 0.91082(12) 0.0164(4) Uani 1 1 d U
O10 O 0.7629(4) 0.1376(3) 0.73223(11) 0.0146(4) Uani 1 1 d U
H10 H 0.8711 0.1962 0.7652 0.022 Uiso 1 1 calc R
O13 O 0.6722(4) 0.4356(3) 0.34205(12) 0.0202(4) Uani 1 1 d U
H13 H 0.5709 0.3438 0.3239 0.030 Uiso 1 1 calc R
O9 O 1.0703(4) 0.3225(3) 0.56595(11) 0.0141(4) Uani 1 1 d U
O12 O 0.5823(4) 0.4597(3) 0.51144(12) 0.0152(4) Uani 1 1 d U
H12 H 0.4375 0.4236 0.5274 0.023 Uiso 1 1 calc R
O11 O 0.4800(4) 0.0001(3) 0.57343(11) 0.0147(4) Uani 1 1 d U
H11 H 0.4197 -0.0349 0.6140 0.022 Uiso 1 1 calc R
O8 O 1.2420(4) 0.3821(3) 0.69030(11) 0.01280(15) Uani 1 1 d U
O6 O 0.1758(4) 0.8862(3) 0.43664(12) 0.0177(4) Uani 1 1 d U
H6 H 0.3020 0.9373 0.4657 0.027 Uiso 1 1 calc R
O2 O 0.2646(4) 0.7188(3) 0.20821(11) 0.0132(4) Uani 1 1 d U
O1 O 0.0682(4) 0.7120(3) 0.08641(12) 0.0159(4) Uani 1 1 d U
O5 O 0.3334(4) 1.0815(3) 0.30493(11) 0.0136(4) Uani 1 1 d U
H5 H 0.1804 1.0520 0.2859 0.020 Uiso 1 1 calc R
O3 O 0.5558(4) 0.9639(3) 0.05251(11) 0.0138(4) Uani 1 1 d U
H3 H 0.4392 0.9240 0.0181 0.021 Uiso 1 1 calc RD
O4 O 0.8648(4) 1.0326(3) 0.20752(12) 0.0146(4) Uani 1 1 d U
H4 H 0.9107 1.0871 0.1691 0.022 Uiso 1 1 calc RD
N2 N 0.3967(5) 0.3228(3) -0.14778(15) 0.0158(4) Uani 1 1 d U
H2A H 0.3648 0.3195 -0.1977 0.019 Uiso 1 1 calc R
H2B H 0.5578 0.3316 -0.1277 0.019 Uiso 1 1 calc R
N1 N 0.1255(5) 0.2244(4) 0.10807(14) 0.0143(4) Uani 1 1 d U
N3 N 1.1979(5) 0.8501(3) 0.67249(14) 0.01280(15) Uani 1 1 d U
N4 N 0.9176(5) 0.7817(3) 0.92879(15) 0.0162(4) Uani 1 1 d U
H4A H 0.9492 0.7908 0.9788 0.019 Uiso 1 1 calc R
H4B H 0.7564 0.7690 0.9085 0.019 Uiso 1 1 calc R
C12 C 0.1981(6) 0.3143(4) -0.10179(17) 0.01280(15) Uani 1 1 d U
C7 C 0.2642(6) 0.3218(4) -0.01563(16) 0.0126(4) Uani 1 1 d U
C11 C 0.4994(6) 0.4134(4) 0.02133(16) 0.0141(4) Uani 1 1 d U
H11A H 0.6272 0.4743 -0.0078 0.017 Uiso 1 1 calc R
C10 C 0.5433(6) 0.4138(4) 0.10181(17) 0.0152(4) Uani 1 1 d U
H10A H 0.6977 0.4781 0.1276 0.018 Uiso 1 1 calc R
C9 C 0.3527(6) 0.3165(4) 0.14330(17) 0.0149(4) Uani 1 1 d U
H9 H 0.3831 0.3150 0.1973 0.018 Uiso 1 1 calc R
C8 C 0.0810(6) 0.2279(4) 0.02986(16) 0.0154(4) Uani 1 1 d U
H8 H -0.0770 0.1656 0.0055 0.019 Uiso 1 1 calc R
C24 C 1.1159(6) 0.7872(4) 0.88318(16) 0.0128(4) Uani 1 1 d U
C19 C 1.0546(6) 0.7722(4) 0.79732(17) 0.01280(15) Uani 1 1 d U
C20 C 1.2395(6) 0.8600(4) 0.74970(16) 0.0117(4) Uani 1 1 d U
H20 H 1.3958 0.9271 0.7731 0.014 Uiso 1 1 calc R
C21 C 0.9734(6) 0.7536(4) 0.63700(17) 0.0132(4) Uani 1 1 d U
H21 H 0.9472 0.7469 0.5827 0.016 Uiso 1 1 calc R
C22 C 0.7801(6) 0.6638(4) 0.68030(16) 0.01280(15) Uani 1 1 d U
H22 H 0.6264 0.5971 0.6552 0.015 Uiso 1 1 calc R
C23 C 0.8189(6) 0.6747(4) 0.76103(16) 0.01280(15) Uani 1 1 d U
H23 H 0.6898 0.6179 0.7908 0.015 Uiso 1 1 calc R
C14 C 0.8261(6) 0.1840(4) 0.65961(16) 0.0124(4) Uani 1 1 d U
C15 C 0.6980(6) 0.1196(4) 0.59069(16) 0.0112(4) Uani 1 1 d U
C16 C 0.8447(6) 0.2017(4) 0.52566(16) 0.0118(4) Uani 1 1 d U
H16 H 0.9109 0.1016 0.4950 0.014 Uiso 1 1 calc R
C17 C 0.6790(6) 0.3080(4) 0.47093(16) 0.0122(4) Uani 1 1 d U
H17 H 0.5261 0.2218 0.4476 0.015 Uiso 1 1 calc R
C18 C 0.8385(6) 0.3848(4) 0.40476(17) 0.0161(4) Uani 1 1 d U
H18A H 0.9610 0.4930 0.4252 0.019 Uiso 1 1 calc R
H18B H 0.9424 0.2911 0.3854 0.019 Uiso 1 1 calc R
C13 C 1.0650(6) 0.3040(4) 0.64481(16) 0.01280(15) Uani 1 1 d U
C6 C 0.2717(6) 0.7906(4) 0.37189(16) 0.0137(4) Uani 1 1 d U
H6A H 0.1213 0.7278 0.3385 0.016 Uiso 1 1 calc R
H6B H 0.3736 0.6961 0.3911 0.016 Uiso 1 1 calc R
C5 C 0.4459(6) 0.9194(4) 0.32316(17) 0.0136(4) Uani 1 1 d U
H5A H 0.6135 0.9599 0.3547 0.016 Uiso 1 1 calc R
C4 C 0.5123(6) 0.8088(4) 0.24995(16) 0.0118(4) Uani 1 1 d U
H4D H 0.6238 0.7142 0.2651 0.014 Uiso 1 1 calc R
C1 C 0.2576(6) 0.7689(4) 0.13273(17) 0.0150(4) Uani 1 1 d U
C2 C 0.4967(6) 0.8896(4) 0.12042(16) 0.0125(4) Uani 1 1 d U
C3 C 0.6405(6) 0.9230(4) 0.18894(16) 0.0121(4) Uani 1 1 d U

loop_
_atom_site_aniso_label
_atom_site_aniso_U_11
_atom_site_aniso_U_22
_atom_site_aniso_U_33
_atom_site_aniso_U_23
_atom_site_aniso_U_13
_atom_site_aniso_U_12
O7 0.0145(6) 0.0197(6) 0.0196(6) 0.0017(5) 0.0007(5) 0.0022(5)
O14 0.0127(6) 0.0181(6) 0.0183(6) 0.0020(5) 0.0003(5) 0.0018(5)
O10 0.0129(6) 0.0153(6) 0.0151(6) 0.0016(5) 0.0007(5) -0.0008(5)
O13 0.0194(6) 0.0196(6) 0.0214(6) 0.0032(5) -0.0003(5) 0.0014(5)
O9 0.0110(6) 0.0155(6) 0.0158(6) 0.0025(5) 0.0014(5) 0.0007(5)
O12 0.0125(6) 0.0158(6) 0.0178(6) 0.0019(5) 0.0021(5) 0.0029(5)
O11 0.0133(6) 0.0146(6) 0.0156(6) 0.0031(5) 0.0020(5) -0.0016(5)
O8 0.0111(2) 0.0126(2) 0.0148(2) 0.0017(2) 0.0008(2) 0.0016(2)
O6 0.0141(6) 0.0194(6) 0.0194(6) 0.0007(5) 0.0016(5) 0.0012(5)
O2 0.0103(6) 0.0139(6) 0.0151(6) 0.0024(5) 0.0003(5) -0.0001(5)
O1 0.0139(6) 0.0162(6) 0.0172(6) 0.0015(5) 0.0004(5) 0.0010(5)
O5 0.0104(6) 0.0135(6) 0.0168(6) 0.0025(5) -0.0007(5) 0.0010(5)
O3 0.0116(6) 0.0147(6) 0.0150(6) 0.0018(5) -0.0002(5) 0.0012(5)
O4 0.0120(6) 0.0150(6) 0.0168(6) 0.0032(5) 0.0001(5) 0.0014(5)
N2 0.0133(6) 0.0173(6) 0.0167(6) 0.0020(5) 0.0013(5) 0.0019(5)
N1 0.0126(6) 0.0150(6) 0.0155(6) 0.0020(5) 0.0013(5) 0.0022(5)
N3 0.0111(2) 0.0126(2) 0.0148(2) 0.0017(2) 0.0008(2) 0.0016(2)
N4 0.0140(6) 0.0169(6) 0.0175(6) 0.0012(5) 0.0012(5) 0.0015(5)
C12 0.0111(2) 0.0126(2) 0.0148(2) 0.0017(2) 0.0008(2) 0.0016(2)
C7 0.0114(7) 0.0125(7) 0.0142(7) 0.0018(5) 0.0011(5) 0.0024(5)
C11 0.0130(7) 0.0137(7) 0.0159(7) 0.0021(5) 0.0009(5) 0.0027(5)
C10 0.0140(7) 0.0148(7) 0.0170(7) 0.0010(5) 0.0003(5) 0.0024(5)
C9 0.0140(7) 0.0152(7) 0.0157(7) 0.0014(5) 0.0008(5) 0.0028(5)
C8 0.0140(7) 0.0162(7) 0.0162(7) 0.0014(5) 0.0012(5) 0.0023(5)
C24 0.0109(7) 0.0129(7) 0.0146(7) 0.0016(5) 0.0007(5) 0.0014(5)
C19 0.0111(2) 0.0126(2) 0.0148(2) 0.0017(2) 0.0008(2) 0.0016(2)
C20 0.0104(7) 0.0116(7) 0.0132(6) 0.0013(5) 0.0007(5) 0.0018(5)
C21 0.0122(7) 0.0127(7) 0.0145(7) 0.0008(5) 0.0005(5) 0.0015(5)
C22 0.0111(2) 0.0126(2) 0.0148(2) 0.0017(2) 0.0008(2) 0.0016(2)
C23 0.0111(2) 0.0126(2) 0.0148(2) 0.0017(2) 0.0008(2) 0.0016(2)
C14 0.0106(7) 0.0130(7) 0.0142(7) 0.0019(5) 0.0016(5) 0.0027(5)
C15 0.0100(7) 0.0110(6) 0.0130(6) 0.0020(5) 0.0006(5) 0.0020(5)
C16 0.0104(7) 0.0124(7) 0.0128(6) 0.0017(5) 0.0004(5) 0.0018(5)
C17 0.0110(7) 0.0121(7) 0.0135(6) 0.0008(5) 0.0002(5) 0.0025(5)
C18 0.0150(7) 0.0165(7) 0.0167(7) 0.0027(5) 0.0013(5) 0.0012(5)
C13 0.0111(2) 0.0126(2) 0.0148(2) 0.0017(2) 0.0008(2) 0.0016(2)
C6 0.0125(7) 0.0142(7) 0.0144(7) 0.0013(5) 0.0012(5) 0.0012(5)
C5 0.0126(7) 0.0137(7) 0.0146(7) 0.0014(5) 0.0001(5) 0.0024(5)
C4 0.0103(7) 0.0116(7) 0.0136(7) 0.0013(5) 0.0000(5) 0.0020(5)
C1 0.0141(7) 0.0152(7) 0.0160(7) 0.0009(5) 0.0017(5) 0.0028(5)
C2 0.0111(7) 0.0127(7) 0.0142(7) 0.0017(5) 0.0015(5) 0.0023(5)
C3 0.0106(7) 0.0122(7) 0.0138(7) 0.0020(5) 0.0013(5) 0.0019(5)

loop_
_atom_type_symbol
_atom_type_description
_atom_type_scat_dispersion_real
_atom_type_scat_dispersion_imag
_atom_type_scat_source
C C 0.0033 0.0016 'International Tables Vol C Tables 4.2.6.8 and 6.1.1.4'
H H 0.0000 0.0000 'International Tables Vol C Tables 4.2.6.8 and 6.1.1.4'
N N 0.0061 0.0033 'International Tables Vol C Tables 4.2.6.8 and 6.1.1.4'
O O 0.0106 0.0060 'International Tables Vol C Tables 4.2.6.8 and 6.1.1.4'

loop_
_geom_angle_atom_site_label_1
_geom_angle_atom_site_label_2
_geom_angle_atom_site_label_3
_geom_angle
C14 O10 H10 109.5
C18 O13 H13 109.5
C13 O9 C16 108.7(2)
C17 O12 H12 109.5
C15 O11 H11 109.5
C6 O6 H6 109.5
C1 O2 C4 108.8(2)
C5 O5 H5 109.5
C2 O3 H3 109.5
C3 O4 H4 109.5
C12 N2 H2A 120.0
C12 N2 H2B 120.0
H2A N2 H2B 120.0
C9 N1 C8 118.8(3)
C20 N3 C21 120.3(3)
C24 N4 H4A 120.0
C24 N4 H4B 120.0
H4A N4 H4B 120.0
O7 C12 N2 121.9(3)
O7 C12 C7 120.2(3)
N2 C12 C7 117.9(3)
C11 C7 C8 118.4(3)
C11 C7 C12 123.7(3)
C8 C7 C12 117.9(2)
C10 C11 C7 119.7(3)
C10 C11 H11A 120.2
C7 C11 H11A 120.2
C11 C10 C9 118.8(3)
C11 C10 H10A 120.6
C9 C10 H10A 120.6
N1 C9 C10 122.2(3)
N1 C9 H9 118.9
C10 C9 H9 118.9
N1 C8 C7 122.1(3)
N1 C8 H8 118.9
C7 C8 H8 118.9
O14 C24 N4 121.7(3)
O14 C24 C19 119.7(3)
N4 C24 C19 118.6(3)
C23 C19 C20 118.1(3)
C23 C19 C24 122.9(3)
C20 C19 C24 119.0(2)
N3 C20 C19 122.0(3)
N3 C20 H20 119.0
C19 C20 H20 119.0
N3 C21 C22 121.1(3)
N3 C21 H21 119.5
C22 C21 H21 119.5
C23 C22 C21 119.4(3)
C23 C22 H22 120.3
C21 C22 H22 120.3
C22 C23 C19 119.2(3)
C22 C23 H23 120.4
C19 C23 H23 120.4
C15 C14 O10 127.8(3)
C15 C14 C13 108.4(3)
O10 C14 C13 123.6(2)
O11 C15 C14 131.3(3)
O11 C15 C16 119.1(2)
C14 C15 C16 109.6(2)
O9 C16 C15 103.8(2)
O9 C16 C17 111.9(2)
C15 C16 C17 114.2(2)
O9 C16 H16 108.9
C15 C16 H16 108.9
C17 C16 H16 108.9
O12 C17 C16 112.0(2)
O12 C17 C18 108.2(2)
C16 C17 C18 111.6(2)
O12 C17 H17 108.3
C16 C17 H17 108.3
C18 C17 H17 108.3
O13 C18 C17 112.1(2)
O13 C18 H18A 109.2
C17 C18 H18A 109.2
O13 C18 H18B 109.2
C17 C18 H18B 109.2
H18A C18 H18B 107.9
O8 C13 O9 121.0(3)
O8 C13 C14 129.8(3)
O9 C13 C14 109.2(2)
O6 C6 C5 113.2(2)
O6 C6 H6A 108.9
C5 C6 H6A 108.9
O6 C6 H6B 108.9
C5 C6 H6B 108.9
H6A C6 H6B 107.8
O5 C5 C6 113.1(2)
O5 C5 C4 112.4(2)
C6 C5 C4 109.4(2)
O5 C5 H5A 107.2
C6 C5 H5A 107.2
C4 C5 H5A 107.2
O2 C4 C3 102.8(2)
O2 C4 C5 108.8(2)
C3 C4 C5 115.6(2)
O2 C4 H4D 109.8
C3 C4 H4D 109.8
C5 C4 H4D 109.8
O1 C1 O2 120.9(3)
O1 C1 C2 129.0(3)
O2 C1 C2 110.0(2)
C3 C2 O3 126.3(3)
C3 C2 C1 107.9(3)
O3 C2 C1 125.7(2)
O4 C3 C2 130.0(3)
O4 C3 C4 119.8(2)
C2 C3 C4 110.2(2)

loop_
_geom_bond_atom_site_label_1
_geom_bond_atom_site_label_2
_geom_bond_distance
O7 C12 1.253(4)
O14 C24 1.258(4)
O10 C14 1.359(3)
O10 H10 0.8200
O13 C18 1.418(4)
O13 H13 0.8200
O9 C13 1.370(3)
O9 C16 1.458(3)
O12 C17 1.426(4)
O12 H12 0.8200
O11 C15 1.323(3)
O11 H11 0.8200
O8 C13 1.210(3)
O6 C6 1.423(4)
O6 H6 0.8200
O2 C1 1.365(4)
O2 C4 1.463(3)
O1 C1 1.219(3)
O5 C5 1.414(4)
O5 H5 0.8200
O3 C2 1.349(3)
O3 H3 0.8200
O4 C3 1.313(3)
O4 H4 0.8200
N2 C12 1.322(4)
N2 H2A 0.8600
N2 H2B 0.8600
N1 C9 1.345(4)
N1 C8 1.349(4)
N3 C20 1.324(4)
N3 C21 1.348(4)
N4 C24 1.318(4)
N4 H4A 0.8600
N4 H4B 0.8600
C12 C7 1.490(4)
C7 C11 1.386(4)
C7 C8 1.394(4)
C11 C10 1.384(4)
C11 H11A 0.9300
C10 C9 1.387(4)
C10 H10A 0.9300
C9 H9 0.9300
C8 H8 0.9300
C24 C19 1.480(4)
C19 C23 1.399(4)
C19 C20 1.404(4)
C20 H20 0.9300
C21 C22 1.392(4)
C21 H21 0.9300
C22 C23 1.383(4)
C22 H22 0.9300
C23 H23 0.9300
C14 C15 1.340(4)
C14 C13 1.448(4)
C15 C16 1.496(4)
C16 C17 1.526(4)
C16 H16 0.9800
C17 C18 1.531(4)
C17 H17 0.9800
C18 H18A 0.9700
C18 H18B 0.9700
C6 C5 1.530(4)
C6 H6A 0.9700
C6 H6B 0.9700
C5 C4 1.532(4)
C5 H5A 0.9800
C4 C3 1.505(4)
C4 H4D 0.9800
C1 C2 1.441(4)
C2 C3 1.335(4)

loop_
_geom_torsion_atom_site_label_1
_geom_torsion_atom_site_label_2
_geom_torsion_atom_site_label_3
_geom_torsion_atom_site_label_4
_geom_torsion
O7 C12 C7 C11 -150.6(3)
N2 C12 C7 C11 29.0(4)
O7 C12 C7 C8 30.8(4)
N2 C12 C7 C8 -149.6(3)
C8 C7 C11 C10 -1.7(4)
C12 C7 C11 C10 179.7(3)
C7 C11 C10 C9 2.1(5)
C8 N1 C9 C10 -0.4(5)
C11 C10 C9 N1 -1.0(5)
C9 N1 C8 C7 0.8(5)
C11 C7 C8 N1 0.3(5)
C12 C7 C8 N1 178.9(3)
O14 C24 C19 C23 151.2(3)
N4 C24 C19 C23 -29.2(4)
O14 C24 C19 C20 -29.1(4)
N4 C24 C19 C20 150.6(3)
C21 N3 C20 C19 -0.1(4)
C23 C19 C20 N3 -1.1(4)
C24 C19 C20 N3 179.2(3)
C20 N3 C21 C22 0.5(4)
N3 C21 C22 C23 0.3(5)
C21 C22 C23 C19 -1.5(4)
C20 C19 C23 C22 1.8(4)
C24 C19 C23 C22 -178.4(3)
O10 C14 C15 O11 1.3(6)
C13 C14 C15 O11 176.4(3)
O10 C14 C15 C16 -177.3(3)
C13 C14 C15 C16 -2.1(3)
C13 O9 C16 C15 3.4(3)
C13 O9 C16 C17 127.0(3)
O11 C15 C16 O9 -179.4(2)
C14 C15 C16 O9 -0.7(3)
O11 C15 C16 C17 58.5(3)
C14 C15 C16 C17 -122.8(3)
O9 C16 C17 O12 -57.8(3)
C15 C16 C17 O12 59.7(3)
O9 C16 C17 C18 63.7(3)
C15 C16 C17 C18 -178.8(2)
O12 C17 C18 O13 -73.3(3)
C16 C17 C18 O13 163.1(2)
C16 O9 C13 O8 175.4(3)
C16 O9 C13 C14 -4.8(3)
C15 C14 C13 O8 -175.8(3)
O10 C14 C13 O8 -0.5(5)
C15 C14 C13 O9 4.4(3)
O10 C14 C13 O9 179.8(3)
O6 C6 C5 O5 -47.4(3)
O6 C6 C5 C4 -173.4(2)
C1 O2 C4 C3 2.1(3)
C1 O2 C4 C5 125.2(2)
O5 C5 C4 O2 -72.1(3)
C6 C5 C4 O2 54.3(3)
O5 C5 C4 C3 42.9(3)
C6 C5 C4 C3 169.4(2)
C4 O2 C1 O1 -179.4(3)
C4 O2 C1 C2 0.9(3)
O1 C1 C2 C3 176.3(3)
O2 C1 C2 C3 -4.0(3)
O1 C1 C2 O3 -0.2(5)
O2 C1 C2 O3 179.5(3)
O3 C2 C3 O4 0.7(5)
C1 C2 C3 O4 -175.8(3)
O3 C2 C3 C4 -178.2(3)
C1 C2 C3 C4 5.3(3)
O2 C4 C3 O4 176.3(2)
C5 C4 C3 O4 57.8(4)
O2 C4 C3 C2 -4.7(3)
C5 C4 C3 C2 -123.2(3)
